data_1517356
loop_
_publ_author_name
'Amir, Elizabeth'
'Murai, Masahito'
'Amir, Roey J.'
'Cowart, John S.'
'Chabinyc, Michael L.'
'Hawker, Craig J.'

_publ_section_title
;
 Conjugated oligomers incorporating azulene building blocks -- seven- vs.
 five-membered ring connectivity
;
_journal_issue 11
_journal_name_full 'Chem. Sci.'
_journal_page_first 4483
_journal_paper_doi 10.1039/C4SC02210F
_journal_volume 5
_journal_year 2014
_chemical_formula_sum 'C26 H16 S2'
_chemical_formula_weight 392.51
_chemical_name_systematic
; 
 ? 
;
_space_group_IT_number 14
_symmetry_cell_setting monoclinic
_symmetry_space_group_name_Hall '-P 2yn'
_symmetry_space_group_name_H-M 'P 1 21/n 1'
_atom_sites_solution_hydrogens geom
_atom_sites_solution_primary direct
_atom_sites_solution_secondary difmap
_audit_creation_method SHELXL-97
_cell_angle_alpha 90.00
_cell_angle_beta 97.762(2)
_cell_angle_gamma 90.00
_cell_formula_units_Z 8
_cell_length_a 10.9610(12)
_cell_length_b 23.617(3)
_cell_length_c 14.6288(16)
_cell_measurement_temperature 100(2)
_cell_volume 3752.2(8)
_computing_structure_refinement 'SHELXL-97 (Sheldrick, 2008)'
_computing_structure_solution 'SHELXS-97 (Sheldrick, 2008)'
_diffrn_ambient_temperature 100(2)
_diffrn_measured_fraction_theta_full 0.999
_diffrn_measured_fraction_theta_max 0.999
_diffrn_measurement_device_type 'Bruker Kappa APEX II'
_diffrn_measurement_method 'Omega scan'
_diffrn_radiation_monochromator graphite
_diffrn_radiation_source 'fine-focus sealed tube'
_diffrn_radiation_type MoK\a
_diffrn_radiation_wavelength 0.71073
_diffrn_reflns_av_R_equivalents 0.0343
_diffrn_reflns_av_sigmaI/netI 0.0438
_diffrn_reflns_limit_h_max 13
_diffrn_reflns_limit_h_min -13
_diffrn_reflns_limit_k_max 29
_diffrn_reflns_limit_k_min -23
_diffrn_reflns_limit_l_max 18
_diffrn_reflns_limit_l_min -18
_diffrn_reflns_number 18162
_diffrn_reflns_theta_full 26.37
_diffrn_reflns_theta_max 26.37
_diffrn_reflns_theta_min 1.65
_exptl_absorpt_coefficient_mu 0.293
_exptl_absorpt_correction_T_max 0.7457
_exptl_absorpt_correction_T_min 0.6694
_exptl_absorpt_correction_type multi-scan
_exptl_absorpt_process_details sadabs
_exptl_crystal_colour dark-green
_exptl_crystal_density_diffrn 1.390
_exptl_crystal_density_method 'not measured'
_exptl_crystal_description needle
_exptl_crystal_F_000 1632
_exptl_crystal_size_max 0.80
_exptl_crystal_size_mid 0.35
_exptl_crystal_size_min 0.05
_refine_diff_density_max 0.808
_refine_diff_density_min -0.521
_refine_diff_density_rms 0.063
_refine_ls_extinction_method none
_refine_ls_goodness_of_fit_ref 1.115
_refine_ls_hydrogen_treatment constr
_refine_ls_matrix_type full
_refine_ls_number_parameters 506
_refine_ls_number_reflns 7679
_refine_ls_number_restraints 0
_refine_ls_restrained_S_all 1.115
_refine_ls_R_factor_all 0.0667
_refine_ls_R_factor_gt 0.0436
_refine_ls_shift/su_max 0.001
_refine_ls_shift/su_mean 0.000
_refine_ls_structure_factor_coef Fsqd
_refine_ls_weighting_details 'calc w=1/[\s^2^(Fo^2^)+(0.0600P)^2^+0.5061P] where P=(Fo^2^+2Fc^2^)/3'
_refine_ls_weighting_scheme calc
_refine_ls_wR_factor_gt 0.1084
_refine_ls_wR_factor_ref 0.1179
_reflns_number_gt 5743
_reflns_number_total 7679
_reflns_threshold_expression >2sigma(I)
_cod_data_source_file c4sc02210f2.cif
_cod_data_source_block l07062011_01
_cod_depositor_comments 'Adding full bibliography for 1517355--1517356.cif.'
_cod_original_cell_volume 3752.2(7)
_cod_original_sg_symbol_H-M P2(1)/n
_cod_database_code 1517356

loop_
_symmetry_equiv_pos_as_xyz
'x, y, z'
'-x+1/2, y+1/2, -z+1/2'
'-x, -y, -z'
'x-1/2, -y-1/2, z-1/2'

loop_
_atom_site_label
_atom_site_type_symbol
_atom_site_fract_x
_atom_site_fract_y
_atom_site_fract_z
_atom_site_U_iso_or_equiv
_atom_site_adp_type
_atom_site_occupancy
_atom_site_symmetry_multiplicity
_atom_site_calc_flag
_atom_site_refinement_flags
C1 C 0.8069(2) 0.37883(10) 0.88636(14) 0.0167(5) Uani 1 1 d .
H1 H 0.8889 0.3654 0.8880 0.020 Uiso 1 1 calc R
C2 C 0.7731(2) 0.43601(10) 0.88274(14) 0.0167(5) Uani 1 1 d .
C3 C 0.6434(2) 0.43902(10) 0.87974(14) 0.0165(5) Uani 1 1 d .
C4 C 0.5724(2) 0.48781(10) 0.86930(15) 0.0200(5) Uani 1 1 d .
H4 H 0.6165 0.5216 0.8608 0.024 Uiso 1 1 calc R
C5 C 0.4457(2) 0.49467(10) 0.86944(15) 0.0224(5) Uani 1 1 d .
H5 H 0.4158 0.5324 0.8619 0.027 Uiso 1 1 calc R
C6 C 0.3576(2) 0.45345(11) 0.87913(15) 0.0229(5) Uani 1 1 d .
H6 H 0.2762 0.4672 0.8799 0.027 Uiso 1 1 calc R
C7 C 0.3712(2) 0.39528(11) 0.88780(16) 0.0226(5) Uani 1 1 d .
H7 H 0.2983 0.3747 0.8941 0.027 Uiso 1 1 calc R
C8 C 0.4778(2) 0.36285(10) 0.88855(15) 0.0198(5) Uani 1 1 d .
H8 H 0.4661 0.3231 0.8928 0.024 Uiso 1 1 calc R
C9 C 0.5982(2) 0.37960(9) 0.88412(14) 0.0159(5) Uani 1 1 d .
C10 C 0.7034(2) 0.34394(10) 0.88718(14) 0.0166(5) Uani 1 1 d .
C11 C 0.8584(2) 0.48344(10) 0.87884(15) 0.0172(5) Uani 1 1 d .
C12A C 0.84705(18) 0.54186(8) 0.92268(14) 0.0497(7) Uani 0.786(3) 1 d P
S1B S 0.84705(18) 0.54186(8) 0.92268(14) 0.0497(7) Uani 0.214(3) 1 d P
C13 C 0.9582(2) 0.57293(10) 0.89273(14) 0.0185(5) Uani 1 1 d .
C14 C 0.9853(2) 0.62984(10) 0.91148(15) 0.0241(5) Uani 1 1 d .
H14 H 0.9350 0.6517 0.9461 0.029 Uiso 1 1 calc R
C15 C 1.0857(3) 0.65406(11) 0.87932(17) 0.0313(6) Uani 1 1 d .
H15 H 1.1037 0.6929 0.8916 0.038 Uiso 1 1 calc R
C16 C 1.1617(2) 0.62255(12) 0.82882(16) 0.0304(6) Uani 1 1 d .
H16 H 1.2305 0.6402 0.8075 0.036 Uiso 1 1 calc R
C17 C 1.1374(2) 0.56611(11) 0.80970(15) 0.0248(5) Uani 1 1 d .
H17 H 1.1892 0.5446 0.7758 0.030 Uiso 1 1 calc R
C18 C 1.0348(2) 0.54121(10) 0.84126(15) 0.0192(5) Uani 1 1 d .
C19 C 0.70826(19) 0.28188(9) 0.89055(14) 0.0153(5) Uani 1 1 d .
C20 C 0.6190(2) 0.24171(9) 0.85980(14) 0.0188(5) Uani 1 1 d .
H20 H 0.5371 0.2507 0.8338 0.023 Uiso 1 1 calc R
C21 C 0.6662(2) 0.18438(10) 0.87227(14) 0.0162(5) Uani 1 1 d .
C22 C 0.6045(2) 0.13327(10) 0.84887(15) 0.0190(5) Uani 1 1 d .
H22 H 0.5207 0.1336 0.8216 0.023 Uiso 1 1 calc R
C23 C 0.6659(2) 0.08264(10) 0.86559(16) 0.0229(5) Uani 1 1 d .
H23 H 0.6243 0.0480 0.8499 0.027 Uiso 1 1 calc R
C24 C 0.7897(2) 0.08206(10) 0.90571(15) 0.0216(5) Uani 1 1 d .
H24 H 0.8307 0.0468 0.9171 0.026 Uiso 1 1 calc R
C25 C 0.8534(2) 0.13173(10) 0.92908(14) 0.0180(5) Uani 1 1 d .
H25 H 0.9371 0.1310 0.9562 0.022 Uiso 1 1 calc R
C26 C 0.7910(2) 0.18264(9) 0.91160(14) 0.0156(5) Uani 1 1 d .
C27 C 0.68359(19) 0.06857(9) 0.13711(14) 0.0155(4) Uani 1 1 d .
H27 H 0.6012 0.0556 0.1349 0.019 Uiso 1 1 calc R
C28 C 0.72012(19) 0.12560(9) 0.14793(14) 0.0140(4) Uani 1 1 d .
C29 C 0.85032(19) 0.12737(9) 0.14814(14) 0.0136(4) Uani 1 1 d .
C30 C 0.92361(19) 0.17571(10) 0.15967(14) 0.0157(5) Uani 1 1 d .
H30 H 0.8828 0.2093 0.1746 0.019 Uiso 1 1 calc R
C31 C 1.0488(2) 0.18171(10) 0.15237(15) 0.0191(5) Uani 1 1 d .
H31 H 1.0810 0.2189 0.1622 0.023 Uiso 1 1 calc R
C32 C 1.1327(2) 0.14067(10) 0.13273(15) 0.0206(5) Uani 1 1 d .
H32 H 1.2132 0.1541 0.1277 0.025 Uiso 1 1 calc R
C33 C 1.1153(2) 0.08258(10) 0.11935(16) 0.0210(5) Uani 1 1 d .
H33 H 1.1856 0.0619 0.1071 0.025 Uiso 1 1 calc R
C34 C 1.0088(2) 0.05089(10) 0.12149(15) 0.0182(5) Uani 1 1 d .
H34 H 1.0175 0.0113 0.1125 0.022 Uiso 1 1 calc R
C35 C 0.89126(19) 0.06854(9) 0.13483(14) 0.0140(4) Uani 1 1 d .
C36 C 0.78496(19) 0.03345(9) 0.13002(14) 0.0150(4) Uani 1 1 d .
C37 C 0.63918(19) 0.17369(9) 0.15331(14) 0.0143(4) Uani 1 1 d .
C38 C 0.64625(19) 0.22694(9) 0.11757(14) 0.0146(4) Uani 1 1 d .
H38 H 0.7115 0.2387 0.0853 0.017 Uiso 1 1 calc R
C39 C 0.54624(19) 0.26342(9) 0.13313(14) 0.0143(4) Uani 1 1 d .
C40 C 0.5246(2) 0.31967(9) 0.10569(14) 0.0163(5) Uani 1 1 d .
H40 H 0.5815 0.3392 0.0735 0.020 Uiso 1 1 calc R
C41 C 0.4194(2) 0.34665(10) 0.12596(15) 0.0201(5) Uani 1 1 d .
H41 H 0.4047 0.3849 0.1077 0.024 Uiso 1 1 calc R
C42 C 0.3340(2) 0.31834(10) 0.17306(15) 0.0206(5) Uani 1 1 d .
H42 H 0.2623 0.3376 0.1862 0.025 Uiso 1 1 calc R
C43 C 0.3533(2) 0.26253(10) 0.20065(14) 0.0174(5) Uani 1 1 d .
H43 H 0.2954 0.2432 0.2322 0.021 Uiso 1 1 calc R
C44 C 0.45991(19) 0.23541(9) 0.18098(14) 0.0141(4) Uani 1 1 d .
C45 C 0.77886(19) -0.02772(9) 0.11477(14) 0.0145(4) Uani 1 1 d .
C46 C 0.8614(2) -0.06983(9) 0.14657(15) 0.0170(5) Uani 1 1 d .
H46 H 0.9388 -0.0628 0.1825 0.020 Uiso 1 1 calc R
C47 C 0.81707(19) -0.12571(9) 0.11923(14) 0.0149(4) Uani 1 1 d .
C48 C 0.8734(2) -0.17837(10) 0.13952(15) 0.0176(5) Uani 1 1 d .
H48 H 0.9515 -0.1804 0.1765 0.021 Uiso 1 1 calc R
C49 C 0.8150(2) -0.22727(10) 0.10563(15) 0.0202(5) Uani 1 1 d .
H49 H 0.8540 -0.2629 0.1183 0.024 Uiso 1 1 calc R
C50 C 0.6982(2) -0.22492(10) 0.05258(15) 0.0201(5) Uani 1 1 d .
H50 H 0.6596 -0.2590 0.0294 0.024 Uiso 1 1 calc R
C51 C 0.6389(2) -0.17386(10) 0.03368(15) 0.0182(5) Uani 1 1 d .
H51 H 0.5592 -0.1724 -0.0011 0.022 Uiso 1 1 calc R
C52 C 0.6988(2) -0.12438(10) 0.06687(14) 0.0158(5) Uani 1 1 d .
S1A S 0.98648(6) 0.47305(3) 0.82032(5) 0.0188(2) Uani 0.786(3) 1 d P
C12B C 0.98648(6) 0.47305(3) 0.82032(5) 0.0188(2) Uani 0.214(3) 1 d P
S2 S 0.85025(5) 0.25022(3) 0.93444(4) 0.01884(14) Uani 1 1 d .
S3 S 0.50612(5) 0.16615(2) 0.20836(4) 0.01582(13) Uani 1 1 d .
S4 S 0.64456(5) -0.05533(2) 0.05043(4) 0.01844(14) Uani 1 1 d .

loop_
_atom_site_aniso_label
_atom_site_aniso_U_11
_atom_site_aniso_U_22
_atom_site_aniso_U_33
_atom_site_aniso_U_23
_atom_site_aniso_U_13
_atom_site_aniso_U_12
C1 0.0154(11) 0.0178(12) 0.0170(11) 0.0002(9) 0.0029(8) 0.0001(9)
C2 0.0166(11) 0.0165(12) 0.0173(11) 0.0001(9) 0.0027(8) -0.0001(10)
C3 0.0182(11) 0.0164(12) 0.0149(10) -0.0009(8) 0.0022(8) -0.0010(10)
C4 0.0214(11) 0.0163(12) 0.0218(11) 0.0000(9) 0.0017(9) -0.0003(10)
C5 0.0222(12) 0.0194(13) 0.0251(12) 0.0004(10) 0.0012(9) 0.0066(10)
C6 0.0169(11) 0.0295(14) 0.0224(12) 0.0005(10) 0.0036(9) 0.0063(11)
C7 0.0165(11) 0.0282(14) 0.0238(12) 0.0030(10) 0.0055(9) 0.0003(11)
C8 0.0220(12) 0.0177(12) 0.0200(11) 0.0005(9) 0.0040(9) -0.0001(10)
C9 0.0179(11) 0.0162(11) 0.0138(10) 0.0011(8) 0.0032(8) 0.0008(9)
C10 0.0173(11) 0.0166(12) 0.0161(11) 0.0016(9) 0.0032(8) 0.0013(10)
C11 0.0165(11) 0.0162(12) 0.0193(11) 0.0013(9) 0.0029(8) 0.0007(10)
C12A 0.0442(11) 0.0422(12) 0.0545(13) 0.0252(9) -0.0230(9) -0.0242(10)
S1B 0.0442(11) 0.0422(12) 0.0545(13) 0.0252(9) -0.0230(9) -0.0242(10)
C13 0.0170(11) 0.0217(13) 0.0166(11) 0.0020(9) 0.0010(8) 0.0019(10)
C14 0.0324(13) 0.0219(13) 0.0172(11) -0.0037(9) -0.0001(9) 0.0054(11)
C15 0.0449(16) 0.0229(14) 0.0227(13) 0.0005(10) -0.0079(11) -0.0154(13)
C16 0.0219(12) 0.0459(17) 0.0215(13) 0.0081(11) -0.0036(10) -0.0147(13)
C17 0.0190(11) 0.0374(15) 0.0182(11) 0.0022(10) 0.0031(9) 0.0053(12)
C18 0.0196(11) 0.0190(12) 0.0178(11) 0.0006(9) -0.0027(8) 0.0042(10)
C19 0.0144(10) 0.0159(12) 0.0157(10) 0.0016(8) 0.0029(8) 0.0029(9)
C20 0.0346(13) 0.0094(11) 0.0148(10) 0.0022(8) 0.0124(9) 0.0017(10)
C21 0.0161(11) 0.0174(12) 0.0158(10) 0.0006(8) 0.0052(8) 0.0006(9)
C22 0.0150(11) 0.0222(13) 0.0200(11) -0.0022(9) 0.0035(9) -0.0020(10)
C23 0.0271(13) 0.0177(12) 0.0245(12) -0.0042(9) 0.0058(9) -0.0065(11)
C24 0.0275(12) 0.0151(12) 0.0236(12) 0.0009(9) 0.0084(9) 0.0071(10)
C25 0.0151(11) 0.0224(13) 0.0171(11) -0.0010(9) 0.0043(8) 0.0015(10)
C26 0.0166(11) 0.0171(12) 0.0140(10) -0.0009(8) 0.0052(8) -0.0014(9)
C27 0.0125(10) 0.0170(12) 0.0176(10) 0.0004(9) 0.0038(8) -0.0004(9)
C28 0.0140(10) 0.0151(11) 0.0133(10) -0.0001(8) 0.0028(8) 0.0011(9)
C29 0.0141(10) 0.0130(11) 0.0139(10) -0.0001(8) 0.0030(8) 0.0013(9)
C30 0.0165(11) 0.0140(11) 0.0162(10) -0.0005(8) 0.0014(8) 0.0008(9)
C31 0.0177(11) 0.0189(12) 0.0205(11) -0.0034(9) 0.0021(8) -0.0042(10)
C32 0.0138(11) 0.0236(13) 0.0248(12) -0.0001(10) 0.0041(9) -0.0042(10)
C33 0.0142(10) 0.0220(13) 0.0285(12) -0.0016(10) 0.0087(9) 0.0038(10)
C34 0.0181(11) 0.0136(11) 0.0240(12) 0.0016(9) 0.0064(9) 0.0023(10)
C35 0.0133(10) 0.0149(11) 0.0144(10) 0.0010(8) 0.0034(8) -0.0003(9)
C36 0.0153(10) 0.0145(11) 0.0159(10) 0.0009(8) 0.0043(8) -0.0001(9)
C37 0.0110(10) 0.0172(11) 0.0150(10) -0.0033(8) 0.0024(8) -0.0011(9)
C38 0.0126(10) 0.0159(11) 0.0153(10) -0.0023(8) 0.0025(8) -0.0010(9)
C39 0.0158(10) 0.0143(11) 0.0125(10) -0.0029(8) 0.0005(8) -0.0012(9)
C40 0.0147(10) 0.0169(12) 0.0171(11) -0.0007(9) 0.0015(8) -0.0026(9)
C41 0.0238(12) 0.0146(12) 0.0208(11) -0.0013(9) -0.0008(9) 0.0032(10)
C42 0.0168(11) 0.0249(13) 0.0191(11) -0.0056(9) -0.0007(9) 0.0076(10)
C43 0.0151(10) 0.0236(13) 0.0135(10) -0.0026(9) 0.0024(8) 0.0003(10)
C44 0.0152(10) 0.0146(11) 0.0120(10) -0.0019(8) 0.0004(8) -0.0007(9)
C45 0.0123(10) 0.0158(11) 0.0160(10) -0.0011(8) 0.0039(8) -0.0011(9)
C46 0.0234(12) 0.0112(11) 0.0188(11) -0.0020(8) 0.0118(9) -0.0020(10)
C47 0.0139(10) 0.0165(12) 0.0152(10) -0.0009(8) 0.0052(8) -0.0018(9)
C48 0.0161(11) 0.0183(12) 0.0185(11) 0.0041(9) 0.0024(8) 0.0017(10)
C49 0.0222(12) 0.0135(12) 0.0255(12) 0.0017(9) 0.0059(9) 0.0014(10)
C50 0.0227(12) 0.0161(12) 0.0224(12) -0.0027(9) 0.0060(9) -0.0057(10)
C51 0.0156(11) 0.0212(12) 0.0180(11) -0.0013(9) 0.0030(8) -0.0027(10)
C52 0.0159(11) 0.0169(12) 0.0152(10) 0.0016(8) 0.0044(8) 0.0025(9)
S1A 0.0174(4) 0.0154(4) 0.0241(4) 0.0001(3) 0.0044(3) -0.0020(3)
C12B 0.0174(4) 0.0154(4) 0.0241(4) 0.0001(3) 0.0044(3) -0.0020(3)
S2 0.0178(3) 0.0179(3) 0.0210(3) 0.0003(2) 0.0033(2) 0.0003(2)
S3 0.0140(3) 0.0146(3) 0.0198(3) 0.0018(2) 0.0058(2) 0.0005(2)
S4 0.0158(3) 0.0164(3) 0.0227(3) -0.0003(2) 0.0010(2) 0.0006(2)

loop_
_atom_type_symbol
_atom_type_description
_atom_type_scat_dispersion_real
_atom_type_scat_dispersion_imag
_atom_type_scat_source
C C 0.0033 0.0016 'International Tables Vol C Tables 4.2.6.8 and 6.1.1.4'
H H 0.0000 0.0000 'International Tables Vol C Tables 4.2.6.8 and 6.1.1.4'
S S 0.1246 0.1234 'International Tables Vol C Tables 4.2.6.8 and 6.1.1.4'

loop_
_geom_angle_atom_site_label_1
_geom_angle_atom_site_label_2
_geom_angle_atom_site_label_3
_geom_angle
C2 C1 C10 110.9(2)
C2 C1 H1 124.5
C10 C1 H1 124.5
C1 C2 C3 108.0(2)
C1 C2 C11 124.9(2)
C3 C2 C11 127.1(2)
C4 C3 C2 126.2(2)
C4 C3 C9 126.9(2)
C2 C3 C9 106.80(19)
C3 C4 C5 129.7(2)
C3 C4 H4 115.2
C5 C4 H4 115.2
C6 C5 C4 128.5(2)
C6 C5 H5 115.8
C4 C5 H5 115.8
C7 C6 C5 129.4(2)
C7 C6 H6 115.3
C5 C6 H6 115.3
C6 C7 C8 128.6(2)
C6 C7 H7 115.7
C8 C7 H7 115.7
C9 C8 C7 130.1(2)
C9 C8 H8 115.0
C7 C8 H8 115.0
C8 C9 C10 127.0(2)
C8 C9 C3 126.4(2)
C10 C9 C3 106.55(19)
C1 C10 C9 107.7(2)
C1 C10 C19 124.1(2)
C9 C10 C19 128.1(2)
C2 C11 C12A 125.68(19)
C2 C11 S1A 117.92(17)
C12A C11 S1A 116.40(16)
C11 C12A C13 101.43(19)
C14 C13 C18 119.2(2)
C14 C13 C12A 124.1(2)
C18 C13 C12A 116.7(2)
C15 C14 C13 119.4(2)
C15 C14 H14 120.3
C13 C14 H14 120.3
C14 C15 C16 121.3(2)
C14 C15 H15 119.4
C16 C15 H15 119.4
C17 C16 C15 120.5(2)
C17 C16 H16 119.7
C15 C16 H16 119.7
C16 C17 C18 118.7(2)
C16 C17 H17 120.7
C18 C17 H17 120.7
C17 C18 C13 120.9(2)
C17 C18 S1A 125.40(19)
C13 C18 S1A 113.69(18)
C20 C19 C10 130.4(2)
C20 C19 S2 112.02(17)
C10 C19 S2 117.45(16)
C19 C20 C21 111.8(2)
C19 C20 H20 124.1
C21 C20 H20 124.1
C22 C21 C26 118.9(2)
C22 C21 C20 128.3(2)
C26 C21 C20 112.8(2)
C23 C22 C21 119.7(2)
C23 C22 H22 120.2
C21 C22 H22 120.2
C22 C23 C24 120.3(2)
C22 C23 H23 119.9
C24 C23 H23 119.9
C25 C24 C23 121.4(2)
C25 C24 H24 119.3
C23 C24 H24 119.3
C24 C25 C26 117.9(2)
C24 C25 H25 121.0
C26 C25 H25 121.0
C25 C26 C21 121.7(2)
C25 C26 S2 126.67(17)
C21 C26 S2 111.59(17)
C36 C27 C28 110.99(19)
C36 C27 H27 124.5
C28 C27 H27 124.5
C27 C28 C29 107.30(19)
C27 C28 C37 126.06(19)
C29 C28 C37 126.58(19)
C30 C29 C28 125.8(2)
C30 C29 C35 127.22(19)
C28 C29 C35 107.03(18)
C29 C30 C31 129.0(2)
C29 C30 H30 115.5
C31 C30 H30 115.5
C32 C31 C30 128.9(2)
C32 C31 H31 115.6
C30 C31 H31 115.6
C31 C32 C33 129.2(2)
C31 C32 H32 115.4
C33 C32 H32 115.4
C34 C33 C32 128.7(2)
C34 C33 H33 115.7
C32 C33 H33 115.7
C33 C34 C35 129.6(2)
C33 C34 H34 115.2
C35 C34 H34 115.2
C34 C35 C36 125.8(2)
C34 C35 C29 127.0(2)
C36 C35 C29 106.99(18)
C27 C36 C35 107.66(19)
C27 C36 C45 125.16(19)
C35 C36 C45 127.1(2)
C38 C37 C28 129.2(2)
C38 C37 S3 111.07(16)
C28 C37 S3 119.63(16)
C37 C38 C39 114.02(19)
C37 C38 H38 123.0
C39 C38 H38 123.0
C40 C39 C44 119.1(2)
C40 C39 C38 128.9(2)
C44 C39 C38 111.94(19)
C41 C40 C39 119.3(2)
C41 C40 H40 120.3
C39 C40 H40 120.3
C40 C41 C42 121.0(2)
C40 C41 H41 119.5
C42 C41 H41 119.5
C43 C42 C41 120.7(2)
C43 C42 H42 119.7
C41 C42 H42 119.7
C42 C43 C44 118.4(2)
C42 C43 H43 120.8
C44 C43 H43 120.8
C43 C44 C39 121.4(2)
C43 C44 S3 127.49(17)
C39 C44 S3 111.07(16)
C46 C45 C36 130.18(19)
C46 C45 S4 112.05(16)
C36 C45 S4 117.70(15)
C45 C46 C47 112.6(2)
C45 C46 H46 123.7
C47 C46 H46 123.7
C48 C47 C52 118.7(2)
C48 C47 C46 129.0(2)
C52 C47 C46 112.3(2)
C49 C48 C47 119.8(2)
C49 C48 H48 120.1
C47 C48 H48 120.1
C48 C49 C50 120.6(2)
C48 C49 H49 119.7
C50 C49 H49 119.7
C51 C50 C49 121.0(2)
C51 C50 H50 119.5
C49 C50 H50 119.5
C50 C51 C52 118.4(2)
C50 C51 H51 120.8
C52 C51 H51 120.8
C51 C52 C47 121.6(2)
C51 C52 S4 126.89(17)
C47 C52 S4 111.52(16)
C18 S1A C11 91.72(11)
C26 S2 C19 91.77(11)
C44 S3 C37 91.88(10)
C52 S4 C45 91.57(10)

loop_
_geom_bond_atom_site_label_1
_geom_bond_atom_site_label_2
_geom_bond_distance
C1 C2 1.399(3)
C1 C10 1.403(3)
C1 H1 0.9500
C2 C3 1.418(3)
C2 C11 1.465(3)
C3 C4 1.387(3)
C3 C9 1.493(3)
C4 C5 1.399(3)
C4 H4 0.9500
C5 C6 1.392(3)
C5 H5 0.9500
C6 C7 1.386(3)
C6 H6 0.9500
C7 C8 1.396(3)
C7 H7 0.9500
C8 C9 1.387(3)
C8 H8 0.9500
C9 C10 1.424(3)
C10 C19 1.467(3)
C11 C12A 1.534(3)
C11 S1A 1.757(2)
C12A C13 1.536(3)
C13 C14 1.396(3)
C13 C18 1.416(3)
C14 C15 1.378(4)
C14 H14 0.9500
C15 C16 1.400(4)
C15 H15 0.9500
C16 C17 1.380(4)
C16 H16 0.9500
C17 C18 1.401(3)
C17 H17 0.9500
C18 S1A 1.709(2)
C19 C20 1.394(3)
C19 S2 1.767(2)
C20 C21 1.452(3)
C20 H20 0.9500
C21 C22 1.403(3)
C21 C26 1.411(3)
C22 C23 1.378(3)
C22 H22 0.9500
C23 C24 1.404(3)
C23 H23 0.9500
C24 C25 1.384(3)
C24 H24 0.9500
C25 C26 1.390(3)
C25 H25 0.9500
C26 S2 1.738(2)
C27 C36 1.402(3)
C27 C28 1.408(3)
C27 H27 0.9500
C28 C29 1.427(3)
C28 C37 1.450(3)
C29 C30 1.393(3)
C29 C35 1.481(3)
C30 C31 1.398(3)
C30 H30 0.9500
C31 C32 1.392(3)
C31 H31 0.9500
C32 C33 1.395(3)
C32 H32 0.9500
C33 C34 1.390(3)
C33 H33 0.9500
C34 C35 1.392(3)
C34 H34 0.9500
C35 C36 1.424(3)
C36 C45 1.462(3)
C37 C38 1.368(3)
C37 S3 1.768(2)
C38 C39 1.436(3)
C38 H38 0.9500
C39 C40 1.399(3)
C39 C44 1.415(3)
C40 C41 1.384(3)
C40 H40 0.9500
C41 C42 1.404(3)
C41 H41 0.9500
C42 C43 1.386(3)
C42 H42 0.9500
C43 C44 1.396(3)
C43 H43 0.9500
C44 S3 1.743(2)
C45 C46 1.382(3)
C45 S4 1.762(2)
C46 C47 1.444(3)
C46 H46 0.9500
C47 C48 1.402(3)
C47 C52 1.414(3)
C48 C49 1.380(3)
C48 H48 0.9500
C49 C50 1.405(3)
C49 H49 0.9500
C50 C51 1.380(3)
C50 H50 0.9500
C51 C52 1.395(3)
C51 H51 0.9500
C52 S4 1.741(2)

loop_
_geom_torsion_atom_site_label_1
_geom_torsion_atom_site_label_2
_geom_torsion_atom_site_label_3
_geom_torsion_atom_site_label_4
_geom_torsion
C10 C1 C2 C3 -0.9(2)
C10 C1 C2 C11 -178.50(19)
C1 C2 C3 C4 -175.2(2)
C11 C2 C3 C4 2.4(4)
C1 C2 C3 C9 1.4(2)
C11 C2 C3 C9 179.0(2)
C2 C3 C4 C5 -177.1(2)
C9 C3 C4 C5 7.0(4)
C3 C4 C5 C6 -0.9(4)
C4 C5 C6 C7 -2.5(4)
C5 C6 C7 C8 -0.4(4)
C6 C7 C8 C9 2.5(4)
C7 C8 C9 C10 178.6(2)
C7 C8 C9 C3 1.7(4)
C4 C3 C9 C8 -7.5(3)
C2 C3 C9 C8 175.9(2)
C4 C3 C9 C10 175.1(2)
C2 C3 C9 C10 -1.4(2)
C2 C1 C10 C9 -0.1(2)
C2 C1 C10 C19 179.86(19)
C8 C9 C10 C1 -176.4(2)
C3 C9 C10 C1 0.9(2)
C8 C9 C10 C19 3.7(4)
C3 C9 C10 C19 -179.00(19)
C1 C2 C11 C12A -146.4(2)
C3 C2 C11 C12A 36.4(3)
C1 C2 C11 S1A 32.8(3)
C3 C2 C11 S1A -144.37(19)
C2 C11 C12A C13 -178.14(19)
S1A C11 C12A C13 2.66(19)
C11 C12A C13 C14 176.4(2)
C11 C12A C13 C18 -2.2(2)
C18 C13 C14 C15 0.2(3)
C12A C13 C14 C15 -178.29(19)
C13 C14 C15 C16 -0.6(3)
C14 C15 C16 C17 0.2(4)
C15 C16 C17 C18 0.5(3)
C16 C17 C18 C13 -0.8(3)
C16 C17 C18 S1A 177.11(17)
C14 C13 C18 C17 0.4(3)
C12A C13 C18 C17 179.06(18)
C14 C13 C18 S1A -177.69(16)
C12A C13 C18 S1A 1.0(2)
C1 C10 C19 C20 -154.0(2)
C9 C10 C19 C20 25.9(4)
C1 C10 C19 S2 22.2(3)
C9 C10 C19 S2 -157.91(18)
C10 C19 C20 C21 176.5(2)
S2 C19 C20 C21 0.2(2)
C19 C20 C21 C22 -179.3(2)
C19 C20 C21 C26 -0.5(3)
C26 C21 C22 C23 0.8(3)
C20 C21 C22 C23 179.4(2)
C21 C22 C23 C24 -0.1(3)
C22 C23 C24 C25 -0.3(3)
C23 C24 C25 C26 0.0(3)
C24 C25 C26 C21 0.7(3)
C24 C25 C26 S2 -179.96(17)
C22 C21 C26 C25 -1.1(3)
C20 C21 C26 C25 -179.97(19)
C22 C21 C26 S2 179.49(16)
C20 C21 C26 S2 0.6(2)
C36 C27 C28 C29 -0.2(2)
C36 C27 C28 C37 177.09(19)
C27 C28 C29 C30 -178.25(19)
C37 C28 C29 C30 4.5(3)
C27 C28 C29 C35 1.2(2)
C37 C28 C29 C35 -176.06(19)
C28 C29 C30 C31 -173.5(2)
C35 C29 C30 C31 7.1(4)
C29 C30 C31 C32 -0.8(4)
C30 C31 C32 C33 -3.2(4)
C31 C32 C33 C34 0.6(4)
C32 C33 C34 C35 2.0(4)
C33 C34 C35 C36 175.6(2)
C33 C34 C35 C29 1.6(4)
C30 C29 C35 C34 -7.4(3)
C28 C29 C35 C34 173.2(2)
C30 C29 C35 C36 177.7(2)
C28 C29 C35 C36 -1.8(2)
C28 C27 C36 C35 -0.9(2)
C28 C27 C36 C45 -177.56(19)
C34 C35 C36 C27 -173.4(2)
C29 C35 C36 C27 1.7(2)
C34 C35 C36 C45 3.2(3)
C29 C35 C36 C45 178.19(19)
C27 C28 C37 C38 -142.1(2)
C29 C28 C37 C38 34.7(3)
C27 C28 C37 S3 35.0(3)
C29 C28 C37 S3 -148.25(18)
C28 C37 C38 C39 177.44(19)
S3 C37 C38 C39 0.2(2)
C37 C38 C39 C40 -179.5(2)
C37 C38 C39 C44 -1.3(3)
C44 C39 C40 C41 0.0(3)
C38 C39 C40 C41 178.1(2)
C39 C40 C41 C42 -0.4(3)
C40 C41 C42 C43 0.1(3)
C41 C42 C43 C44 0.4(3)
C42 C43 C44 C39 -0.7(3)
C42 C43 C44 S3 179.65(16)
C40 C39 C44 C43 0.5(3)
C38 C39 C44 C43 -177.89(18)
C40 C39 C44 S3 -179.81(15)
C38 C39 C44 S3 1.8(2)
C27 C36 C45 C46 -146.2(2)
C35 C36 C45 C46 37.9(4)
C27 C36 C45 S4 30.7(3)
C35 C36 C45 S4 -145.30(18)
C36 C45 C46 C47 177.0(2)
S4 C45 C46 C47 0.0(2)
C45 C46 C47 C48 -178.8(2)
C45 C46 C47 C52 -0.5(3)
C52 C47 C48 C49 2.3(3)
C46 C47 C48 C49 -179.5(2)
C47 C48 C49 C50 -1.4(3)
C48 C49 C50 C51 -0.5(3)
C49 C50 C51 C52 1.4(3)
C50 C51 C52 C47 -0.4(3)
C50 C51 C52 S4 178.76(17)
C48 C47 C52 C51 -1.4(3)
C46 C47 C52 C51 -179.87(19)
C48 C47 C52 S4 179.31(16)
C46 C47 C52 S4 0.8(2)
C17 C18 S1A C11 -177.4(2)
C13 C18 S1A C11 0.62(17)
C2 C11 S1A C18 178.66(17)
C12A C11 S1A C18 -2.07(16)
C25 C26 S2 C19 -179.8(2)
C21 C26 S2 C19 -0.43(17)
C20 C19 S2 C26 0.14(17)
C10 C19 S2 C26 -176.74(17)
C43 C44 S3 C37 178.21(19)
C39 C44 S3 C37 -1.43(16)
C38 C37 S3 C44 0.72(16)
C28 C37 S3 C44 -176.84(16)
C51 C52 S4 C45 -180.0(2)
C47 C52 S4 C45 -0.71(17)
C46 C45 S4 C52 0.41(17)
C36 C45 S4 C52 -176.97(17)
